data_4301718
loop_
_publ_author_name
'Xiao-Yan Tang'
'Rong-Xin Yuan'
'Zhi-Gang Ren'
'Hong-Xi Li'
'Yong Zhang'
'Jian-Ping Lang'

_publ_contact_author_address
;         
College of Chemistry, Chemical Engineering and Materials Science 
Suzhou University, Suzhou 215123, Jiangsu, 
P. R. China
;
_publ_contact_author_email jplang@suda.edu.cn
_publ_contact_author_fax 86-512-65880089
_publ_contact_author_name 'Jian-Ping Lang'
_publ_contact_author_phone 86-512-65882865
_publ_section_title
;
Interactions of a Cationic Mercury(II) Thiolate Complex
[Hg(Tab)2](PF6)2 with N-Donor Ligands
;
_journal_name_full 'Inorganic Chemistry'
_journal_page_first 2639
_journal_page_last 2651
_journal_paper_doi 10.1021/ic8021744
_journal_volume 48
_journal_year 2009
_chemical_formula_moiety 'C28 H34 Hg N4 S2, C3 H7 N O, 2(F6 P)'
_chemical_formula_sum 'C31 H41 F12 Hg N5 O P2 S2'
_chemical_formula_weight 1054.36
_chemical_name_systematic
; 
 ? 
;
_space_group_IT_number 2
_symmetry_cell_setting triclinic
_symmetry_space_group_name_Hall '-P 1'
_symmetry_space_group_name_H-M 'P -1'
_atom_sites_solution_hydrogens geom
_atom_sites_solution_primary direct
_atom_sites_solution_secondary difmap
_cell_angle_alpha 89.79(3)
_cell_angle_beta 85.98(3)
_cell_angle_gamma 79.55(3)
_cell_formula_units_Z 2
_cell_length_a 6.0902(12)
_cell_length_b 16.108(3)
_cell_length_c 19.950(4)
_cell_measurement_reflns_used 7528
_cell_measurement_temperature 173(2)
_cell_measurement_theta_max 25.3491
_cell_measurement_theta_min 3.0724
_cell_volume 1919.8(7)
_computing_cell_refinement 'CrystalClear, Ver. 1.30 (Rigaku/MSC, 2001)'
_computing_data_collection 'CrystalClear, Ver. 1.30 (Rigaku/MSC, 2001)'
_computing_data_reduction 'CrystalStructure, Ver. 3.60 (Rigaku/MSC, 2004)'
_computing_molecular_graphics 'SHELXL-97 (Sheldrick, 1997)'
_computing_publication_material 'SHELXL-97 (Sheldrick, 1997)'
_computing_structure_refinement 'SHELXL-97 (Sheldrick, 1997)'
_computing_structure_solution 'SHELXS-97 (Sheldrick, 1990)'
_diffrn_ambient_temperature 173(2)
_diffrn_measured_fraction_theta_full 0.993
_diffrn_measured_fraction_theta_max 0.993
_diffrn_measurement_device_type 'Rigaku Mercury'
_diffrn_measurement_method \w
_diffrn_radiation_source 'fine-focus sealed tube'
_diffrn_radiation_type MoK\a
_diffrn_radiation_wavelength 0.71073
_diffrn_reflns_av_R_equivalents 0.0358
_diffrn_reflns_av_sigmaI/netI 0.0486
_diffrn_reflns_limit_h_max 7
_diffrn_reflns_limit_h_min -7
_diffrn_reflns_limit_k_max 19
_diffrn_reflns_limit_k_min -16
_diffrn_reflns_limit_l_max 23
_diffrn_reflns_limit_l_min -23
_diffrn_reflns_number 18953
_diffrn_reflns_theta_full 25.35
_diffrn_reflns_theta_max 25.35
_diffrn_reflns_theta_min 3.07
_diffrn_standards_decay_% 0
_diffrn_standards_interval_count 0
_diffrn_standards_interval_time 0
_diffrn_standards_number 0
_exptl_absorpt_coefficient_mu 4.293
_exptl_absorpt_correction_T_max 0.4263
_exptl_absorpt_correction_T_min 0.2851
_exptl_absorpt_correction_type multi-scan
_exptl_absorpt_process_details 'Jacobson, R. (1998) Private communication to Rigaku Corp.'
_exptl_crystal_colour colorless
_exptl_crystal_density_diffrn 1.824
_exptl_crystal_density_method 'not measured'
_exptl_crystal_description block
_exptl_crystal_F_000 1040
_exptl_crystal_size_max 0.30
_exptl_crystal_size_mid 0.25
_exptl_crystal_size_min 0.20
_refine_diff_density_max 1.088
_refine_diff_density_min -0.841
_refine_diff_density_rms 0.106
_refine_ls_extinction_method none
_refine_ls_goodness_of_fit_ref 1.088
_refine_ls_hydrogen_treatment constr
_refine_ls_matrix_type full
_refine_ls_number_parameters 495
_refine_ls_number_reflns 6988
_refine_ls_number_restraints 0
_refine_ls_restrained_S_all 1.088
_refine_ls_R_factor_all 0.0414
_refine_ls_R_factor_gt 0.0342
_refine_ls_shift/su_max 0.001
_refine_ls_shift/su_mean 0.000
_refine_ls_structure_factor_coef Fsqd
_refine_ls_weighting_details 'calc w=1/[\s^2^(Fo^2^)+(0.0175P)^2^+1.2445P] where P=(Fo^2^+2Fc^2^)/3'
_refine_ls_weighting_scheme calc
_refine_ls_wR_factor_gt 0.0577
_refine_ls_wR_factor_ref 0.0608
_reflns_number_gt 6284
_reflns_number_total 6988
_reflns_threshold_expression >2sigma(I)
_cod_data_source_file ic8021744_si_002_02.cif
_cod_data_source_block 3
_cod_depositor_comments
;
The following automatic conversions were performed:
'_symmetry_cell_setting' value 'Triclinic' changed to 'triclinic'
according to '/home/saulius/struct/CIF-dictionaries/cif_core.dic'
dictionary named 'cif_core.dic' version 2.4.1 from 2010-06-29.

Automatic conversion script
Id: cif_fix_enum 1527 2010-12-29 10:47:43Z saulius 
;
_cod_database_code 4301718

loop_
_symmetry_equiv_pos_as_xyz
'x, y, z'
'-x, -y, -z'

loop_
_atom_site_label
_atom_site_type_symbol
_atom_site_fract_x
_atom_site_fract_y
_atom_site_fract_z
_atom_site_U_iso_or_equiv
_atom_site_adp_type
_atom_site_occupancy
_atom_site_symmetry_multiplicity
_atom_site_calc_flag
_atom_site_refinement_flags
_atom_site_disorder_assembly
_atom_site_disorder_group
Hg1 Hg 0.68462(3) 0.892772(10) 0.656475(8) 0.03053(6) Uani 1 1 d . . .
S1 S 0.47685(19) 0.99871(7) 0.59104(5) 0.0315(3) Uani 1 1 d . . .
S2 S 0.8526(2) 0.85451(8) 0.75968(6) 0.0422(3) Uani 1 1 d . . .
N1 N -0.2936(5) 1.1805(2) 0.77445(16) 0.0246(8) Uani 1 1 d . . .
N2 N 0.4938(5) 0.5458(2) 0.85825(15) 0.0221(7) Uani 1 1 d . . .
N3 N 0.9514(5) 0.8210(2) 0.56696(16) 0.0288(8) Uani 1 1 d . . .
N4 N 0.6037(5) 0.7534(2) 0.62255(15) 0.0235(8) Uani 1 1 d . . .
N5 N 0.8060(6) 0.0721(2) 1.06275(17) 0.0299(8) Uani 1 1 d . . .
P1 P 0.12501(18) 0.41033(7) 0.65607(5) 0.0285(3) Uani 1 1 d . . .
P2 P 0.17189(17) 0.31433(7) 0.96169(5) 0.0242(2) Uani 1 1 d . . .
F1 F 0.0902(5) 0.3706(2) 0.72880(13) 0.0600(8) Uani 1 1 d . . .
F2 F 0.1592(5) 0.45052(17) 0.58422(12) 0.0483(7) Uani 1 1 d . . .
F3 F -0.1237(4) 0.40210(18) 0.64151(14) 0.0527(8) Uani 1 1 d . . .
F4 F 0.0384(5) 0.50288(17) 0.68667(14) 0.0557(8) Uani 1 1 d . . .
F5 F 0.3742(4) 0.41749(16) 0.67214(13) 0.0446(7) Uani 1 1 d . . .
F6 F 0.2157(4) 0.31858(15) 0.62513(14) 0.0473(7) Uani 1 1 d . . .
F7 F 0.1403(4) 0.28357(17) 1.03684(12) 0.0470(7) Uani 1 1 d . . .
F8 F 0.2028(5) 0.34555(18) 0.88598(12) 0.0566(8) Uani 1 1 d . . .
F9 F 0.4251(4) 0.32077(19) 0.97151(16) 0.0596(8) Uani 1 1 d . . .
F10 F -0.0807(4) 0.30928(16) 0.95117(13) 0.0450(7) Uani 1 1 d . . .
F11 F 0.0951(4) 0.41016(15) 0.98586(13) 0.0435(7) Uani 1 1 d . . .
F12 F 0.2479(4) 0.21907(15) 0.93671(14) 0.0503(7) Uani 1 1 d . . .
O1 O 1.1312(5) 0.0002(2) 1.09948(15) 0.0414(8) Uani 1 1 d . . .
C1 C 0.2548(7) 1.0481(2) 0.64679(19) 0.0235(9) Uani 1 1 d . . .
C2 C 0.1741(7) 1.0116(2) 0.70440(19) 0.0258(9) Uani 1 1 d . . .
H2 H 0.2424 0.9561 0.7159 0.031 Uiso 1 1 calc R . .
C3 C -0.0033(7) 1.0540(2) 0.74543(19) 0.0254(9) Uani 1 1 d . . .
H3 H -0.0541 1.0282 0.7850 0.030 Uiso 1 1 calc R . .
C4 C -0.1055(6) 1.1340(2) 0.72823(18) 0.0199(8) Uani 1 1 d . . .
C5 C -0.0309(7) 1.1711(3) 0.6710(2) 0.0315(10) Uani 1 1 d . . .
H5 H -0.1019 1.2261 0.6591 0.038 Uiso 1 1 calc R . .
C6 C 0.1469(7) 1.1285(3) 0.6307(2) 0.0285(10) Uani 1 1 d . . .
H6 H 0.1967 1.1547 0.5912 0.034 Uiso 1 1 calc R . .
C7 C -0.4578(7) 1.1241(3) 0.7943(2) 0.0427(12) Uani 1 1 d . . .
H7A H -0.5842 1.1561 0.8219 0.064 Uiso 1 1 calc R . .
H7B H -0.3841 1.0764 0.8201 0.064 Uiso 1 1 calc R . .
H7C H -0.5124 1.1029 0.7538 0.064 Uiso 1 1 calc R . .
C8 C -0.4184(8) 1.2574(3) 0.7428(2) 0.0486(14) Uani 1 1 d . . .
H8A H -0.5464 1.2828 0.7731 0.073 Uiso 1 1 calc R . .
H8B H -0.4719 1.2417 0.7002 0.073 Uiso 1 1 calc R . .
H8C H -0.3187 1.2983 0.7342 0.073 Uiso 1 1 calc R . .
C9 C -0.1988(7) 1.2073(3) 0.8362(2) 0.0423(12) Uani 1 1 d . . .
H9A H -0.0907 1.2439 0.8236 0.063 Uiso 1 1 calc R . .
H9B H -0.1235 1.1573 0.8591 0.063 Uiso 1 1 calc R . .
H9C H -0.3199 1.2382 0.8663 0.063 Uiso 1 1 calc R . .
C10 C 0.7379(7) 0.7647(3) 0.78465(19) 0.0282(10) Uani 1 1 d . . .
C11 C 0.8583(7) 0.6845(3) 0.7740(2) 0.0377(11) Uani 1 1 d . . .
H11 H 1.0006 0.6773 0.7498 0.045 Uiso 1 1 calc R . .
C12 C 0.7784(7) 0.6141(3) 0.7973(2) 0.0342(11) Uani 1 1 d . . .
H12 H 0.8640 0.5593 0.7888 0.041 Uiso 1 1 calc R . .
C13 C 0.5740(6) 0.6239(2) 0.83302(18) 0.0212(9) Uani 1 1 d . . .
C14 C 0.4459(7) 0.7027(3) 0.8423(2) 0.0353(11) Uani 1 1 d . . .
H14 H 0.3017 0.7094 0.8652 0.042 Uiso 1 1 calc R . .
C15 C 0.5280(8) 0.7725(3) 0.8181(2) 0.0377(11) Uani 1 1 d . . .
H15 H 0.4383 0.8270 0.8245 0.045 Uiso 1 1 calc R . .
C16 C 0.6724(8) 0.4887(3) 0.8928(2) 0.0410(12) Uani 1 1 d . . .
H16A H 0.7971 0.4672 0.8600 0.061 Uiso 1 1 calc R . .
H16B H 0.6109 0.4413 0.9126 0.061 Uiso 1 1 calc R . .
H16C H 0.7259 0.5203 0.9282 0.061 Uiso 1 1 calc R . .
C17 C 0.2962(8) 0.5665(3) 0.9086(2) 0.0410(12) Uani 1 1 d . . .
H17A H 0.3357 0.5989 0.9460 0.061 Uiso 1 1 calc R . .
H17B H 0.2537 0.5141 0.9256 0.061 Uiso 1 1 calc R . .
H17C H 0.1702 0.6000 0.8870 0.061 Uiso 1 1 calc R . .
C18 C 0.4277(8) 0.5002(3) 0.8001(2) 0.0346(11) Uani 1 1 d . . .
H18A H 0.3078 0.5370 0.7782 0.052 Uiso 1 1 calc R . .
H18B H 0.3745 0.4492 0.8160 0.052 Uiso 1 1 calc R . .
H18C H 0.5573 0.4844 0.7678 0.052 Uiso 1 1 calc R . .
C19 C 1.1132(7) 0.8576(3) 0.5384(2) 0.0359(11) Uani 1 1 d . . .
H19 H 1.1153 0.9146 0.5498 0.043 Uiso 1 1 calc R . .
C20 C 1.2776(8) 0.8164(3) 0.4932(2) 0.0418(12) Uani 1 1 d . . .
H20 H 1.3910 0.8444 0.4739 0.050 Uiso 1 1 calc R . .
C21 C 1.2746(7) 0.7344(3) 0.4765(2) 0.0397(12) Uani 1 1 d . . .
H21 H 1.3875 0.7043 0.4459 0.048 Uiso 1 1 calc R . .
C22 C 1.1056(7) 0.6958(3) 0.5045(2) 0.0328(11) Uani 1 1 d . . .
H22 H 1.0991 0.6393 0.4926 0.039 Uiso 1 1 calc R . .
C23 C 0.9450(6) 0.7405(3) 0.55038(19) 0.0235(9) Uani 1 1 d . . .
C24 C 0.4285(7) 0.7222(3) 0.6505(2) 0.0296(10) Uani 1 1 d . . .
H24 H 0.3177 0.7586 0.6777 0.036 Uiso 1 1 calc R . .
C25 C 0.4024(7) 0.6400(3) 0.6413(2) 0.0302(10) Uani 1 1 d . . .
H25 H 0.2760 0.6199 0.6613 0.036 Uiso 1 1 calc R . .
C26 C 0.5647(8) 0.5878(3) 0.6023(2) 0.0379(11) Uani 1 1 d . . .
H26 H 0.5531 0.5305 0.5957 0.045 Uiso 1 1 calc R . .
C27 C 0.7435(7) 0.6185(3) 0.5728(2) 0.0344(11) Uani 1 1 d . . .
H27 H 0.8557 0.5828 0.5455 0.041 Uiso 1 1 calc R . .
C28 C 0.7592(6) 0.7027(2) 0.58321(18) 0.0234(9) Uani 1 1 d . . .
C29 C 1.0222(8) 0.0614(3) 1.0719(2) 0.0341(11) Uani 1 1 d . . .
H29 H 1.1002 0.1044 1.0559 0.041 Uiso 1 1 calc R . .
C30 C 0.6944(8) 0.1398(3) 1.0224(2) 0.0455(13) Uani 1 1 d . . .
H30A H 0.7949 0.1799 1.0118 0.068 Uiso 1 1 calc R . .
H30B H 0.5585 0.1690 1.0476 0.068 Uiso 1 1 calc R . .
H30C H 0.6545 0.1164 0.9806 0.068 Uiso 1 1 calc R . .
C31 C 0.6798(8) 0.0080(3) 1.0850(2) 0.0472(13) Uani 1 1 d . . .
H31A H 0.6549 -0.0254 1.0462 0.071 Uiso 1 1 calc R . .
H31B H 0.5353 0.0350 1.1067 0.071 Uiso 1 1 calc R . .
H31C H 0.7638 -0.0290 1.1171 0.071 Uiso 1 1 calc R . .

loop_
_atom_site_aniso_label
_atom_site_aniso_U_11
_atom_site_aniso_U_22
_atom_site_aniso_U_33
_atom_site_aniso_U_23
_atom_site_aniso_U_13
_atom_site_aniso_U_12
Hg1 0.03449(11) 0.02304(10) 0.03311(10) 0.00155(7) 0.00634(7) -0.00602(7)
S1 0.0410(7) 0.0275(6) 0.0239(6) 0.0019(5) 0.0066(5) -0.0045(5)
S2 0.0648(9) 0.0376(7) 0.0335(6) 0.0074(5) -0.0103(6) -0.0320(6)
N1 0.0229(18) 0.0231(19) 0.0267(18) 0.0036(15) -0.0047(15) -0.0003(15)
N2 0.0246(18) 0.0227(18) 0.0199(17) 0.0019(14) -0.0009(14) -0.0064(15)
N3 0.0258(19) 0.031(2) 0.031(2) 0.0005(16) 0.0017(16) -0.0091(16)
N4 0.0282(19) 0.0203(18) 0.0226(18) 0.0005(15) -0.0023(15) -0.0059(15)
N5 0.028(2) 0.031(2) 0.032(2) 0.0053(16) -0.0028(16) -0.0076(17)
P1 0.0281(6) 0.0295(6) 0.0282(6) -0.0029(5) -0.0048(5) -0.0048(5)
P2 0.0234(6) 0.0227(6) 0.0269(6) 0.0009(5) -0.0009(5) -0.0057(5)
F1 0.0560(19) 0.086(2) 0.0387(16) 0.0193(16) 0.0013(14) -0.0172(17)
F2 0.0635(19) 0.0481(17) 0.0331(15) 0.0078(13) -0.0068(13) -0.0083(14)
F3 0.0259(14) 0.066(2) 0.0660(19) -0.0075(16) -0.0128(13) -0.0054(14)
F4 0.0596(19) 0.0448(17) 0.0574(18) -0.0289(15) -0.0075(15) 0.0061(14)
F5 0.0305(14) 0.0493(17) 0.0580(17) -0.0006(14) -0.0138(13) -0.0137(13)
F6 0.0472(16) 0.0280(15) 0.0668(19) -0.0103(13) -0.0052(14) -0.0062(12)
F7 0.0613(18) 0.0513(18) 0.0284(14) 0.0091(13) -0.0052(13) -0.0099(14)
F8 0.078(2) 0.061(2) 0.0291(15) 0.0111(14) 0.0102(14) -0.0121(16)
F9 0.0228(14) 0.069(2) 0.090(2) 0.0001(17) -0.0088(14) -0.0131(14)
F10 0.0260(14) 0.0517(17) 0.0610(18) 0.0011(14) -0.0147(13) -0.0123(12)
F11 0.0500(16) 0.0242(14) 0.0552(17) -0.0085(12) 0.0076(13) -0.0083(12)
F12 0.0575(18) 0.0266(15) 0.0613(18) -0.0113(13) 0.0041(15) 0.0044(13)
O1 0.0370(19) 0.051(2) 0.0338(18) -0.0004(16) -0.0046(15) -0.0003(16)
C1 0.030(2) 0.022(2) 0.020(2) 0.0008(17) -0.0067(18) -0.0062(18)
C2 0.033(2) 0.016(2) 0.028(2) 0.0047(18) 0.0022(19) -0.0043(18)
C3 0.032(2) 0.024(2) 0.021(2) 0.0043(18) 0.0001(18) -0.0094(19)
C4 0.018(2) 0.020(2) 0.021(2) -0.0004(17) -0.0043(17) -0.0017(17)
C5 0.034(3) 0.024(2) 0.036(3) 0.011(2) -0.006(2) -0.002(2)
C6 0.034(2) 0.029(2) 0.021(2) 0.0099(19) 0.0038(19) -0.003(2)
C7 0.030(3) 0.041(3) 0.057(3) -0.003(2) 0.011(2) -0.012(2)
C8 0.042(3) 0.044(3) 0.049(3) 0.017(2) 0.005(2) 0.017(2)
C9 0.033(3) 0.056(3) 0.038(3) -0.022(2) -0.003(2) -0.008(2)
C10 0.040(3) 0.027(2) 0.022(2) 0.0045(19) -0.003(2) -0.018(2)
C11 0.032(3) 0.039(3) 0.041(3) 0.003(2) 0.013(2) -0.010(2)
C12 0.034(3) 0.025(2) 0.041(3) 0.003(2) 0.008(2) -0.002(2)
C13 0.028(2) 0.020(2) 0.016(2) 0.0014(17) -0.0058(17) -0.0061(18)
C14 0.031(2) 0.030(3) 0.042(3) 0.002(2) 0.010(2) -0.001(2)
C15 0.048(3) 0.021(2) 0.040(3) 0.000(2) 0.010(2) -0.002(2)
C16 0.044(3) 0.032(3) 0.049(3) 0.016(2) -0.018(2) -0.007(2)
C17 0.045(3) 0.039(3) 0.039(3) 0.002(2) 0.012(2) -0.015(2)
C18 0.046(3) 0.031(3) 0.032(2) -0.003(2) -0.006(2) -0.019(2)
C19 0.034(3) 0.041(3) 0.036(3) 0.002(2) -0.002(2) -0.015(2)
C20 0.034(3) 0.057(3) 0.035(3) 0.012(2) 0.002(2) -0.011(2)
C21 0.024(2) 0.061(3) 0.029(2) 0.002(2) 0.005(2) 0.003(2)
C22 0.033(3) 0.038(3) 0.025(2) -0.001(2) -0.007(2) 0.001(2)
C23 0.021(2) 0.028(2) 0.021(2) 0.0018(18) -0.0055(17) -0.0013(18)
C24 0.030(2) 0.031(3) 0.028(2) 0.004(2) -0.0025(19) -0.006(2)
C25 0.033(2) 0.034(3) 0.028(2) 0.008(2) -0.005(2) -0.015(2)
C26 0.052(3) 0.023(2) 0.041(3) 0.005(2) -0.007(2) -0.011(2)
C27 0.041(3) 0.024(2) 0.036(3) -0.003(2) -0.002(2) 0.001(2)
C28 0.026(2) 0.025(2) 0.018(2) 0.0015(18) -0.0050(18) -0.0010(18)
C29 0.036(3) 0.042(3) 0.026(2) -0.004(2) 0.005(2) -0.014(2)
C30 0.055(3) 0.040(3) 0.038(3) 0.007(2) -0.009(2) 0.003(2)
C31 0.040(3) 0.048(3) 0.056(3) 0.012(3) 0.001(2) -0.016(2)

loop_
_atom_type_symbol
_atom_type_description
_atom_type_scat_dispersion_real
_atom_type_scat_dispersion_imag
_atom_type_scat_source
C C 0.0033 0.0016 'International Tables Vol C Tables 4.2.6.8 and 6.1.1.4'
H H 0.0000 0.0000 'International Tables Vol C Tables 4.2.6.8 and 6.1.1.4'
N N 0.0061 0.0033 'International Tables Vol C Tables 4.2.6.8 and 6.1.1.4'
O O 0.0106 0.0060 'International Tables Vol C Tables 4.2.6.8 and 6.1.1.4'
F F 0.0171 0.0103 'International Tables Vol C Tables 4.2.6.8 and 6.1.1.4'
P P 0.1023 0.0942 'International Tables Vol C Tables 4.2.6.8 and 6.1.1.4'
S S 0.1246 0.1234 'International Tables Vol C Tables 4.2.6.8 and 6.1.1.4'
Hg Hg -2.3894 9.2266 'International Tables Vol C Tables 4.2.6.8 and 6.1.1.4'

loop_
_geom_angle_atom_site_label_1
_geom_angle_atom_site_label_2
_geom_angle_atom_site_label_3
_geom_angle
_geom_angle_site_symmetry_1
_geom_angle_site_symmetry_3
_geom_angle_publ_flag
S1 Hg1 S2 148.27(4) . . ?
S1 Hg1 N3 99.08(9) . . ?
S2 Hg1 N3 105.69(9) . . ?
S1 Hg1 N4 108.22(8) . . ?
S2 Hg1 N4 99.76(8) . . ?
N3 Hg1 N4 66.52(11) . . ?
C1 S1 Hg1 104.45(14) . . ?
C10 S2 Hg1 102.74(14) . . ?
C9 N1 C8 108.3(4) . . ?
C9 N1 C7 109.0(3) . . ?
C8 N1 C7 107.9(3) . . ?
C9 N1 C4 108.9(3) . . ?
C8 N1 C4 112.5(3) . . ?
C7 N1 C4 110.3(3) . . ?
C18 N2 C16 109.5(3) . . ?
C18 N2 C17 108.8(3) . . ?
C16 N2 C17 106.6(3) . . ?
C18 N2 C13 108.8(3) . . ?
C16 N2 C13 111.3(3) . . ?
C17 N2 C13 111.8(3) . . ?
C19 N3 C23 119.0(4) . . ?
C19 N3 Hg1 121.4(3) . . ?
C23 N3 Hg1 119.4(3) . . ?
C28 N4 C24 118.8(3) . . ?
C28 N4 Hg1 118.2(3) . . ?
C24 N4 Hg1 122.2(3) . . ?
C29 N5 C31 119.7(4) . . ?
C29 N5 C30 122.5(4) . . ?
C31 N5 C30 117.2(4) . . ?
F2 P1 F3 90.46(16) . . ?
F2 P1 F6 90.13(15) . . ?
F3 P1 F6 90.28(15) . . ?
F2 P1 F4 89.33(16) . . ?
F3 P1 F4 90.65(15) . . ?
F6 P1 F4 178.93(16) . . ?
F2 P1 F5 90.77(15) . . ?
F3 P1 F5 178.77(16) . . ?
F6 P1 F5 89.56(15) . . ?
F4 P1 F5 89.52(15) . . ?
F2 P1 F1 179.52(17) . . ?
F3 P1 F1 89.63(16) . . ?
F6 P1 F1 90.34(16) . . ?
F4 P1 F1 90.19(17) . . ?
F5 P1 F1 89.15(15) . . ?
F10 P2 F7 89.91(15) . . ?
F10 P2 F9 179.05(17) . . ?
F7 P2 F9 90.85(16) . . ?
F10 P2 F12 90.29(15) . . ?
F7 P2 F12 90.37(15) . . ?
F9 P2 F12 90.28(16) . . ?
F10 P2 F11 89.49(15) . . ?
F7 P2 F11 90.27(14) . . ?
F9 P2 F11 89.93(15) . . ?
F12 P2 F11 179.32(16) . . ?
F10 P2 F8 89.91(16) . . ?
F7 P2 F8 179.78(18) . . ?
F9 P2 F8 89.33(17) . . ?
F12 P2 F8 89.77(15) . . ?
F11 P2 F8 89.59(15) . . ?
C6 C1 C2 117.4(4) . . ?
C6 C1 S1 117.6(3) . . ?
C2 C1 S1 124.9(3) . . ?
C3 C2 C1 121.7(4) . . ?
C3 C2 H2 119.2 . . ?
C1 C2 H2 119.2 . . ?
C4 C3 C2 119.3(4) . . ?
C4 C3 H3 120.3 . . ?
C2 C3 H3 120.3 . . ?
C5 C4 C3 120.1(4) . . ?
C5 C4 N1 121.1(3) . . ?
C3 C4 N1 118.8(3) . . ?
C4 C5 C6 120.1(4) . . ?
C4 C5 H5 120.0 . . ?
C6 C5 H5 120.0 . . ?
C5 C6 C1 121.4(4) . . ?
C5 C6 H6 119.3 . . ?
C1 C6 H6 119.3 . . ?
N1 C7 H7A 109.5 . . ?
N1 C7 H7B 109.5 . . ?
H7A C7 H7B 109.5 . . ?
N1 C7 H7C 109.5 . . ?
H7A C7 H7C 109.5 . . ?
H7B C7 H7C 109.5 . . ?
N1 C8 H8A 109.5 . . ?
N1 C8 H8B 109.5 . . ?
H8A C8 H8B 109.5 . . ?
N1 C8 H8C 109.5 . . ?
H8A C8 H8C 109.5 . . ?
H8B C8 H8C 109.5 . . ?
N1 C9 H9A 109.5 . . ?
N1 C9 H9B 109.5 . . ?
H9A C9 H9B 109.5 . . ?
N1 C9 H9C 109.5 . . ?
H9A C9 H9C 109.5 . . ?
H9B C9 H9C 109.5 . . ?
C11 C10 C15 117.4(4) . . ?
C11 C10 S2 121.1(3) . . ?
C15 C10 S2 121.5(3) . . ?
C10 C11 C12 121.9(4) . . ?
C10 C11 H11 119.1 . . ?
C12 C11 H11 119.1 . . ?
C13 C12 C11 119.5(4) . . ?
C13 C12 H12 120.3 . . ?
C11 C12 H12 120.3 . . ?
C14 C13 C12 120.1(4) . . ?
C14 C13 N2 122.0(3) . . ?
C12 C13 N2 117.9(3) . . ?
C13 C14 C15 119.6(4) . . ?
C13 C14 H14 120.2 . . ?
C15 C14 H14 120.2 . . ?
C14 C15 C10 121.5(4) . . ?
C14 C15 H15 119.2 . . ?
C10 C15 H15 119.2 . . ?
N2 C16 H16A 109.5 . . ?
N2 C16 H16B 109.5 . . ?
H16A C16 H16B 109.5 . . ?
N2 C16 H16C 109.5 . . ?
H16A C16 H16C 109.5 . . ?
H16B C16 H16C 109.5 . . ?
N2 C17 H17A 109.5 . . ?
N2 C17 H17B 109.5 . . ?
H17A C17 H17B 109.5 . . ?
N2 C17 H17C 109.5 . . ?
H17A C17 H17C 109.5 . . ?
H17B C17 H17C 109.5 . . ?
N2 C18 H18A 109.5 . . ?
N2 C18 H18B 109.5 . . ?
H18A C18 H18B 109.5 . . ?
N2 C18 H18C 109.5 . . ?
H18A C18 H18C 109.5 . . ?
H18B C18 H18C 109.5 . . ?
N3 C19 C20 122.9(4) . . ?
N3 C19 H19 118.5 . . ?
C20 C19 H19 118.5 . . ?
C21 C20 C19 118.7(4) . . ?
C21 C20 H20 120.6 . . ?
C19 C20 H20 120.6 . . ?
C20 C21 C22 119.3(4) . . ?
C20 C21 H21 120.4 . . ?
C22 C21 H21 120.4 . . ?
C21 C22 C23 119.4(4) . . ?
C21 C22 H22 120.3 . . ?
C23 C22 H22 120.3 . . ?
N3 C23 C22 120.7(4) . . ?
N3 C23 C28 116.9(3) . . ?
C22 C23 C28 122.4(4) . . ?
N4 C24 C25 123.0(4) . . ?
N4 C24 H24 118.5 . . ?
C25 C24 H24 118.5 . . ?
C26 C25 C24 117.9(4) . . ?
C26 C25 H25 121.0 . . ?
C24 C25 H25 121.0 . . ?
C27 C26 C25 120.0(4) . . ?
C27 C26 H26 120.0 . . ?
C25 C26 H26 120.0 . . ?
C26 C27 C28 119.4(4) . . ?
C26 C27 H27 120.3 . . ?
C28 C27 H27 120.3 . . ?
N4 C28 C27 120.8(4) . . ?
N4 C28 C23 117.4(3) . . ?
C27 C28 C23 121.8(4) . . ?
O1 C29 N5 125.4(4) . . ?
O1 C29 H29 117.3 . . ?
N5 C29 H29 117.3 . . ?
N5 C30 H30A 109.5 . . ?
N5 C30 H30B 109.5 . . ?
H30A C30 H30B 109.5 . . ?
N5 C30 H30C 109.5 . . ?
H30A C30 H30C 109.5 . . ?
H30B C30 H30C 109.5 . . ?
N5 C31 H31A 109.5 . . ?
N5 C31 H31B 109.5 . . ?
H31A C31 H31B 109.5 . . ?
N5 C31 H31C 109.5 . . ?
H31A C31 H31C 109.5 . . ?
H31B C31 H31C 109.5 . . ?

loop_
_geom_bond_atom_site_label_1
_geom_bond_atom_site_label_2
_geom_bond_distance
_geom_bond_site_symmetry_2
_geom_bond_publ_flag
Hg1 S1 2.3768(14) . ?
Hg1 S2 2.3921(14) . ?
Hg1 N3 2.469(3) . ?
Hg1 N4 2.490(3) . ?
S1 C1 1.762(4) . ?
S2 C10 1.772(4) . ?
N1 C9 1.493(5) . ?
N1 C8 1.494(5) . ?
N1 C7 1.502(5) . ?
N1 C4 1.507(5) . ?
N2 C18 1.493(5) . ?
N2 C16 1.496(5) . ?
N2 C17 1.502(5) . ?
N2 C13 1.503(5) . ?
N3 C19 1.331(5) . ?
N3 C23 1.347(5) . ?
N4 C28 1.341(5) . ?
N4 C24 1.346(5) . ?
N5 C29 1.321(5) . ?
N5 C31 1.446(5) . ?
N5 C30 1.449(5) . ?
P1 F2 1.587(3) . ?
P1 F3 1.591(3) . ?
P1 F6 1.592(3) . ?
P1 F4 1.597(3) . ?
P1 F5 1.597(3) . ?
P1 F1 1.600(3) . ?
P2 F10 1.583(3) . ?
P2 F7 1.587(3) . ?
P2 F9 1.590(3) . ?
P2 F12 1.592(3) . ?
P2 F11 1.596(3) . ?
P2 F8 1.599(3) . ?
O1 C29 1.235(5) . ?
C1 C6 1.389(5) . ?
C1 C2 1.389(5) . ?
C2 C3 1.384(5) . ?
C2 H2 0.9500 . ?
C3 C4 1.379(5) . ?
C3 H3 0.9500 . ?
C4 C5 1.374(5) . ?
C5 C6 1.379(6) . ?
C5 H5 0.9500 . ?
C6 H6 0.9500 . ?
C7 H7A 0.9800 . ?
C7 H7B 0.9800 . ?
C7 H7C 0.9800 . ?
C8 H8A 0.9800 . ?
C8 H8B 0.9800 . ?
C8 H8C 0.9800 . ?
C9 H9A 0.9800 . ?
C9 H9B 0.9800 . ?
C9 H9C 0.9800 . ?
C10 C11 1.375(6) . ?
C10 C15 1.385(6) . ?
C11 C12 1.380(6) . ?
C11 H11 0.9500 . ?
C12 C13 1.373(5) . ?
C12 H12 0.9500 . ?
C13 C14 1.370(5) . ?
C14 C15 1.383(6) . ?
C14 H14 0.9500 . ?
C15 H15 0.9500 . ?
C16 H16A 0.9800 . ?
C16 H16B 0.9800 . ?
C16 H16C 0.9800 . ?
C17 H17A 0.9800 . ?
C17 H17B 0.9800 . ?
C17 H17C 0.9800 . ?
C18 H18A 0.9800 . ?
C18 H18B 0.9800 . ?
C18 H18C 0.9800 . ?
C19 C20 1.377(6) . ?
C19 H19 0.9500 . ?
C20 C21 1.367(6) . ?
C20 H20 0.9500 . ?
C21 C22 1.381(6) . ?
C21 H21 0.9500 . ?
C22 C23 1.392(5) . ?
C22 H22 0.9500 . ?
C23 C28 1.491(5) . ?
C24 C25 1.377(6) . ?
C24 H24 0.9500 . ?
C25 C26 1.372(6) . ?
C25 H25 0.9500 . ?
C26 C27 1.372(6) . ?
C26 H26 0.9500 . ?
C27 C28 1.394(6) . ?
C27 H27 0.9500 . ?
C29 H29 0.9500 . ?
C30 H30A 0.9800 . ?
C30 H30B 0.9800 . ?
C30 H30C 0.9800 . ?
C31 H31A 0.9800 . ?
C31 H31B 0.9800 . ?
C31 H31C 0.9800 . ?

loop_
_geom_hbond_atom_site_label_D
_geom_hbond_atom_site_label_H
_geom_hbond_atom_site_label_A
_geom_hbond_distance_DH
_geom_hbond_distance_HA
_geom_hbond_distance_DA
_geom_hbond_angle_DHA
_geom_hbond_site_symmetry_A
C3 H3 O1 0.95 2.38 3.291(5) 161.0 2_667
C7 H7B O1 0.98 2.47 3.402(6) 158.2 2_667
C16 H16C F11 0.98 2.47 3.445(5) 173.3 2_667
C17 H17B F11 0.98 2.36 3.323(5) 166.0 .
C18 H18B F8 0.98 2.50 3.449(5) 163.4 .
C30 H30C O1 0.98 2.57 3.308(6) 131.6 2_757

loop_
_geom_torsion_atom_site_label_1
_geom_torsion_atom_site_label_2
_geom_torsion_atom_site_label_3
_geom_torsion_atom_site_label_4
_geom_torsion
_geom_torsion_site_symmetry_1
_geom_torsion_site_symmetry_2
_geom_torsion_site_symmetry_3
_geom_torsion_site_symmetry_4
_geom_torsion_publ_flag
S2 Hg1 S1 C1 -45.76(16) . . . . ?
N3 Hg1 S1 C1 173.05(15) . . . . ?
N4 Hg1 S1 C1 104.90(16) . . . . ?
S1 Hg1 S2 C10 126.95(16) . . . . ?
N3 Hg1 S2 C10 -93.05(17) . . . . ?
N4 Hg1 S2 C10 -24.87(17) . . . . ?
S1 Hg1 N3 C19 70.6(3) . . . . ?
S2 Hg1 N3 C19 -89.4(3) . . . . ?
N4 Hg1 N3 C19 176.6(3) . . . . ?
S1 Hg1 N3 C23 -114.9(3) . . . . ?
S2 Hg1 N3 C23 85.1(3) . . . . ?
N4 Hg1 N3 C23 -8.9(3) . . . . ?
S1 Hg1 N4 C28 103.7(3) . . . . ?
S2 Hg1 N4 C28 -91.4(3) . . . . ?
N3 Hg1 N4 C28 11.5(3) . . . . ?
S1 Hg1 N4 C24 -86.9(3) . . . . ?
S2 Hg1 N4 C24 77.9(3) . . . . ?
N3 Hg1 N4 C24 -179.1(3) . . . . ?
Hg1 S1 C1 C6 159.7(3) . . . . ?
Hg1 S1 C1 C2 -22.7(4) . . . . ?
C6 C1 C2 C3 -1.6(6) . . . . ?
S1 C1 C2 C3 -179.2(3) . . . . ?
C1 C2 C3 C4 1.1(6) . . . . ?
C2 C3 C4 C5 -0.2(6) . . . . ?
C2 C3 C4 N1 -178.1(3) . . . . ?
C9 N1 C4 C5 -105.7(4) . . . . ?
C8 N1 C4 C5 14.3(5) . . . . ?
C7 N1 C4 C5 134.7(4) . . . . ?
C9 N1 C4 C3 72.1(4) . . . . ?
C8 N1 C4 C3 -167.9(4) . . . . ?
C7 N1 C4 C3 -47.4(5) . . . . ?
C3 C4 C5 C6 -0.3(6) . . . . ?
N1 C4 C5 C6 177.6(4) . . . . ?
C4 C5 C6 C1 -0.2(6) . . . . ?
C2 C1 C6 C5 1.1(6) . . . . ?
S1 C1 C6 C5 178.9(3) . . . . ?
Hg1 S2 C10 C11 100.3(4) . . . . ?
Hg1 S2 C10 C15 -82.4(4) . . . . ?
C15 C10 C11 C12 -2.1(7) . . . . ?
S2 C10 C11 C12 175.3(4) . . . . ?
C10 C11 C12 C13 -0.8(7) . . . . ?
C11 C12 C13 C14 3.3(6) . . . . ?
C11 C12 C13 N2 -179.4(4) . . . . ?
C18 N2 C13 C14 104.8(4) . . . . ?
C16 N2 C13 C14 -134.5(4) . . . . ?
C17 N2 C13 C14 -15.4(5) . . . . ?
C18 N2 C13 C12 -72.4(4) . . . . ?
C16 N2 C13 C12 48.3(5) . . . . ?
C17 N2 C13 C12 167.4(4) . . . . ?
C12 C13 C14 C15 -2.8(7) . . . . ?
N2 C13 C14 C15 180.0(4) . . . . ?
C13 C14 C15 C10 -0.2(7) . . . . ?
C11 C10 C15 C14 2.7(7) . . . . ?
S2 C10 C15 C14 -174.7(4) . . . . ?
C23 N3 C19 C20 -1.0(6) . . . . ?
Hg1 N3 C19 C20 173.5(3) . . . . ?
N3 C19 C20 C21 0.3(7) . . . . ?
C19 C20 C21 C22 1.0(7) . . . . ?
C20 C21 C22 C23 -1.5(6) . . . . ?
C19 N3 C23 C22 0.5(6) . . . . ?
Hg1 N3 C23 C22 -174.1(3) . . . . ?
C19 N3 C23 C28 -179.4(4) . . . . ?
Hg1 N3 C23 C28 6.0(5) . . . . ?
C21 C22 C23 N3 0.7(6) . . . . ?
C21 C22 C23 C28 -179.4(4) . . . . ?
C28 N4 C24 C25 0.9(6) . . . . ?
Hg1 N4 C24 C25 -168.3(3) . . . . ?
N4 C24 C25 C26 0.6(6) . . . . ?
C24 C25 C26 C27 -1.3(6) . . . . ?
C25 C26 C27 C28 0.5(7) . . . . ?
C24 N4 C28 C27 -1.8(6) . . . . ?
Hg1 N4 C28 C27 167.9(3) . . . . ?
C24 N4 C28 C23 177.0(3) . . . . ?
Hg1 N4 C28 C23 -13.3(4) . . . . ?
C26 C27 C28 N4 1.1(6) . . . . ?
C26 C27 C28 C23 -177.6(4) . . . . ?
N3 C23 C28 N4 5.0(5) . . . . ?
C22 C23 C28 N4 -174.9(4) . . . . ?
N3 C23 C28 C27 -176.2(4) . . . . ?
C22 C23 C28 C27 3.9(6) . . . . ?
C31 N5 C29 O1 -1.1(6) . . . . ?
C30 N5 C29 O1 -171.8(4) . . . . ?
